data_7032503
loop_
_publ_author_name
'Pop, Alexandra'
'Wang, Lingfang'
'Dorcet, Vincent'
'Roisnel, Thierry'
'Carpentier, Jean-Fran\,cois'
'Silvestru, Anca'
'Sarazin, Yann'

_publ_section_title
;
 On the coordination chemistry of organochalcogenolates R(NMe2)^E(-) and
 R(NMe2)^E^O(-) (E = S, Se) onto lead(ii) and lighter divalent tetrel
 elements.
;
_journal_issue 43
_journal_name_full 'Dalton transactions (Cambridge, England : 2003)'
_journal_page_first 16459
_journal_page_last 16474
_journal_paper_doi 10.1039/c4dt02252a
_journal_volume 43
_journal_year 2014
_chemical_compound_source 'synthesis as described'
_chemical_formula_moiety 'C24 H46 N2 Si4 Sn Te2'
_chemical_formula_sum 'C24 H46 N2 Si4 Sn Te2'
_chemical_formula_weight 848.88
_chemical_name_systematic
;
 ?
;
_space_group_IT_number 15
_symmetry_cell_setting monoclinic
_symmetry_Int_Tables_number 15
_symmetry_space_group_name_Hall '-C 2yc'
_symmetry_space_group_name_H-M 'C 1 2/c 1'
_atom_sites_solution_hydrogens geom
_atom_sites_solution_primary direct
_atom_sites_solution_secondary difmap
_cell_angle_alpha 90
_cell_angle_beta 98.7190(10)
_cell_angle_gamma 90
_cell_formula_units_Z 4
_cell_length_a 8.7218(3)
_cell_length_b 17.9841(5)
_cell_length_c 21.6618(6)
_cell_measurement_reflns_used 9165
_cell_measurement_temperature 150(2)
_cell_measurement_theta_max 27.44
_cell_measurement_theta_min 2.62
_cell_measurement_wavelength 0.71073
_cell_volume 3358.47(18)
_computing_cell_refinement 'Bruker APEX2 (Bruker, 2006)'
_computing_data_collection 'Bruker APEX2 (Bruker, 2006)'
_computing_data_reduction 'Bruker APEX2 (Bruker, 2006)'
_computing_molecular_graphics 'Ortep-3 for Windows (Farrugia, 1997)'
_computing_publication_material
;
           WinGX publication routines (Farrugia, 2012),
           CRYSCAL (T. Roisnel, local program)
;
_computing_structure_refinement 'SHELXL-97 (Sheldrick, 1997)'
_computing_structure_solution 'SIR97 (Altomare et al., 1999)'
_diffrn_ambient_temperature 150(2)
_diffrn_detector 'CCD plate'
_diffrn_measured_fraction_theta_full 0.989
_diffrn_measured_fraction_theta_max 0.989
_diffrn_measurement_device_type 'APEXII, Bruker-AXS'
_diffrn_measurement_method 'CCD rotation images, thin slices'
_diffrn_radiation_monochromator graphite
_diffrn_radiation_probe x-ray
_diffrn_radiation_type MoK\a
_diffrn_radiation_wavelength 0.71073
_diffrn_reflns_av_R_equivalents 0.0273
_diffrn_reflns_av_unetI/netI 0.0266
_diffrn_reflns_limit_h_max 11
_diffrn_reflns_limit_h_min -10
_diffrn_reflns_limit_k_max 18
_diffrn_reflns_limit_k_min -23
_diffrn_reflns_limit_l_max 28
_diffrn_reflns_limit_l_min -27
_diffrn_reflns_number 14291
_diffrn_reflns_theta_full 27.47
_diffrn_reflns_theta_max 27.47
_diffrn_reflns_theta_min 2.96
_exptl_absorpt_coefficient_mu 2.622
_exptl_absorpt_correction_T_max 0.444
_exptl_absorpt_correction_T_min 0.317
_exptl_absorpt_correction_type multi-scan
_exptl_absorpt_process_details
;
  [Sheldrick, G.M. (2002). SADABS Bruker AXS Inc., Madison, Wisconsin, USA]
;
_exptl_crystal_colour orange
_exptl_crystal_density_diffrn 1.679
_exptl_crystal_density_method 'not measured'
_exptl_crystal_description prism
_exptl_crystal_F_000 1656
_exptl_crystal_size_max 0.57
_exptl_crystal_size_mid 0.36
_exptl_crystal_size_min 0.31
_refine_diff_density_max 0.673
_refine_diff_density_min -0.601
_refine_diff_density_rms 0.084
_refine_ls_extinction_method none
_refine_ls_goodness_of_fit_ref 1.111
_refine_ls_hydrogen_treatment constr
_refine_ls_matrix_type full
_refine_ls_number_parameters 156
_refine_ls_number_reflns 3815
_refine_ls_number_restraints 0
_refine_ls_restrained_S_all 1.111
_refine_ls_R_factor_all 0.0273
_refine_ls_R_factor_gt 0.0231
_refine_ls_shift/su_max 0.004
_refine_ls_shift/su_mean 0
_refine_ls_structure_factor_coef Fsqd
_refine_ls_weighting_details 'calc w=1/[\s^2^(Fo^2^)+(0.0195P)^2^+5.3463P] where P=(Fo^2^+2Fc^2^)/3'
_refine_ls_weighting_scheme calc
_refine_ls_wR_factor_gt 0.0516
_refine_ls_wR_factor_ref 0.0529
_reflns_number_gt 3501
_reflns_number_total 3815
_reflns_threshold_expression >2sigma(I)
_cod_data_source_file c4dt02252a2.cif
_cod_data_source_block Sn{NR2}2{TePh}2
_cod_depositor_comments 'Adding full bibliography for 7032488--7032503.cif.'
_cod_original_sg_symbol_H-M 'C 2/c'
_cod_database_code 7032503

loop_
_symmetry_equiv_pos_as_xyz
'x, y, z'
'-x, y, -z+1/2'
'x+1/2, y+1/2, z'
'-x+1/2, y+1/2, -z+1/2'
'-x, -y, -z'
'x, -y, z-1/2'
'-x+1/2, -y+1/2, -z'
'x+1/2, -y+1/2, z-1/2'

loop_
_atom_site_label
_atom_site_type_symbol
_atom_site_fract_x
_atom_site_fract_y
_atom_site_fract_z
_atom_site_U_iso_or_equiv
_atom_site_adp_type
_atom_site_occupancy
_atom_site_symmetry_multiplicity
_atom_site_calc_flag
_atom_site_refinement_flags
Sn1 Sn 0 0.295709(12) 0.25 0.01366(6) Uani 1 2 d S
Te1 Te 0.26097(2) 0.385352(10) 0.262079(8) 0.02702(6) Uani 1 1 d .
Si1 Si -0.14740(8) 0.16439(4) 0.15325(3) 0.01730(14) Uani 1 1 d .
Si2 Si 0.12032(8) 0.25439(4) 0.11619(3) 0.01788(14) Uani 1 1 d .
N1 N -0.0020(2) 0.23172(11) 0.17088(9) 0.0158(4) Uani 1 1 d .
C2 C -0.2708(3) 0.15480(16) 0.21574(12) 0.0264(6) Uani 1 1 d .
H2A H -0.2057 0.1414 0.2551 0.04 Uiso 1 1 calc R
H2B H -0.3484 0.1159 0.2041 0.04 Uiso 1 1 calc R
H2C H -0.3232 0.2021 0.2209 0.04 Uiso 1 1 calc R
C3 C -0.2823(3) 0.19126(16) 0.08081(11) 0.0259(6) Uani 1 1 d .
H3A H -0.3186 0.2423 0.0851 0.039 Uiso 1 1 calc R
H3B H -0.3714 0.1574 0.0749 0.039 Uiso 1 1 calc R
H3C H -0.2274 0.1881 0.0446 0.039 Uiso 1 1 calc R
C4 C -0.0630(3) 0.06976(15) 0.14562(13) 0.0301(6) Uani 1 1 d .
H4A H 0.0056 0.0709 0.1138 0.045 Uiso 1 1 calc R
H4B H -0.1468 0.034 0.1334 0.045 Uiso 1 1 calc R
H4C H -0.0035 0.0548 0.1858 0.045 Uiso 1 1 calc R
C5 C 0.0854(3) 0.19431(17) 0.04458(12) 0.0302(6) Uani 1 1 d .
H5A H 0.1001 0.142 0.0567 0.045 Uiso 1 1 calc R
H5B H 0.1589 0.2078 0.0164 0.045 Uiso 1 1 calc R
H5C H -0.0208 0.2018 0.0233 0.045 Uiso 1 1 calc R
C6 C 0.0923(4) 0.35155(16) 0.08743(13) 0.0313(6) Uani 1 1 d .
H6A H -0.0159 0.3587 0.0683 0.047 Uiso 1 1 calc R
H6B H 0.1606 0.3611 0.0563 0.047 Uiso 1 1 calc R
H6C H 0.1176 0.3861 0.1225 0.047 Uiso 1 1 calc R
C7 C 0.3307(3) 0.24120(16) 0.14619(12) 0.0267(6) Uani 1 1 d .
H7A H 0.3604 0.2729 0.1828 0.04 Uiso 1 1 calc R
H7B H 0.3921 0.2547 0.1136 0.04 Uiso 1 1 calc R
H7C H 0.35 0.189 0.1579 0.04 Uiso 1 1 calc R
C11 C 0.2292(3) 0.43659(14) 0.34740(12) 0.0226(5) Uani 1 1 d .
C12 C 0.1239(3) 0.49406(15) 0.34850(13) 0.0307(6) Uani 1 1 d .
H12 H 0.0617 0.5099 0.311 0.037 Uiso 1 1 calc R
C13 C 0.1097(4) 0.52845(16) 0.40501(15) 0.0405(7) Uani 1 1 d .
H13 H 0.0355 0.5669 0.4061 0.049 Uiso 1 1 calc R
C14 C 0.2025(4) 0.50706(17) 0.45922(14) 0.0426(8) Uani 1 1 d .
H14 H 0.1922 0.5307 0.4976 0.051 Uiso 1 1 calc R
C15 C 0.3103(4) 0.45124(16) 0.45776(13) 0.0380(7) Uani 1 1 d .
H15 H 0.3758 0.4372 0.4951 0.046 Uiso 1 1 calc R
C16 C 0.3236(3) 0.41553(15) 0.40219(13) 0.0293(6) Uani 1 1 d .
H16 H 0.3971 0.3767 0.4015 0.035 Uiso 1 1 calc R

loop_
_atom_site_aniso_label
_atom_site_aniso_U_11
_atom_site_aniso_U_22
_atom_site_aniso_U_33
_atom_site_aniso_U_23
_atom_site_aniso_U_13
_atom_site_aniso_U_12
Sn1 0.01207(11) 0.01430(12) 0.01544(11) 0 0.00478(8) 0
Te1 0.02350(10) 0.02982(11) 0.03027(10) -0.00796(7) 0.01226(7) -0.01289(7)
Si1 0.0167(3) 0.0183(3) 0.0172(3) -0.0010(2) 0.0034(2) -0.0016(3)
Si2 0.0172(3) 0.0207(3) 0.0174(3) 0.0008(2) 0.0077(2) 0.0011(3)
N1 0.0142(10) 0.0193(10) 0.0148(9) 0.0000(7) 0.0056(7) 0.0003(8)
C2 0.0213(13) 0.0346(16) 0.0236(13) -0.0016(11) 0.0043(10) -0.0102(11)
C3 0.0191(13) 0.0356(16) 0.0221(12) -0.0019(11) 0.0007(10) -0.0022(11)
C4 0.0371(16) 0.0190(14) 0.0349(14) 0.0004(11) 0.0081(12) 0.0017(12)
C5 0.0324(15) 0.0387(17) 0.0216(12) -0.0045(11) 0.0102(11) -0.0019(13)
C6 0.0392(17) 0.0281(15) 0.0305(14) 0.0102(11) 0.0179(12) 0.0066(13)
C7 0.0196(13) 0.0355(16) 0.0274(13) -0.0010(11) 0.0109(10) 0.0034(11)
C11 0.0232(13) 0.0169(13) 0.0279(12) -0.0031(10) 0.0046(10) -0.0085(10)
C12 0.0334(16) 0.0225(14) 0.0352(14) -0.0003(11) 0.0022(12) 0.0021(12)
C13 0.050(2) 0.0215(15) 0.0525(19) -0.0087(13) 0.0160(15) 0.0045(14)
C14 0.069(2) 0.0269(16) 0.0348(16) -0.0103(12) 0.0159(15) -0.0128(16)
C15 0.053(2) 0.0297(16) 0.0292(14) 0.0019(12) -0.0024(13) -0.0099(15)
C16 0.0311(15) 0.0207(14) 0.0354(15) 0.0025(11) 0.0027(12) -0.0018(12)

loop_
_atom_type_symbol
_atom_type_description
_atom_type_scat_dispersion_real
_atom_type_scat_dispersion_imag
_atom_type_scat_source
C C 0.0033 0.0016 'International Tables Vol C Tables 4.2.6.8 and 6.1.1.4'
H H 0 0 'International Tables Vol C Tables 4.2.6.8 and 6.1.1.4'
N N 0.0061 0.0033 'International Tables Vol C Tables 4.2.6.8 and 6.1.1.4'
Si Si 0.0817 0.0704 'International Tables Vol C Tables 4.2.6.8 and 6.1.1.4'
Te Te -0.5308 1.6751 'International Tables Vol C Tables 4.2.6.8 and 6.1.1.4'
Sn Sn -0.6537 1.4246 'International Tables Vol C Tables 4.2.6.8 and 6.1.1.4'

loop_
_geom_angle_atom_site_label_1
_geom_angle_atom_site_label_2
_geom_angle_atom_site_label_3
_geom_angle
_geom_angle_site_symmetry_1
_geom_angle_site_symmetry_3
N1 Sn1 N1 112.17(11) . 2
N1 Sn1 Te1 110.07(5) . 2
N1 Sn1 Te1 107.85(5) 2 2
N1 Sn1 Te1 107.85(5) . .
N1 Sn1 Te1 110.07(5) 2 .
Te1 Sn1 Te1 108.788(11) 2 .
C11 Te1 Sn1 96.97(7) . .
N1 Si1 C2 112.63(11) . .
N1 Si1 C4 111.46(12) . .
C2 Si1 C4 104.99(13) . .
N1 Si1 C3 110.21(11) . .
C2 Si1 C3 105.89(12) . .
C4 Si1 C3 111.44(13) . .
N1 Si2 C6 112.43(11) . .
N1 Si2 C7 113.62(11) . .
C6 Si2 C7 107.97(14) . .
N1 Si2 C5 112.61(11) . .
C6 Si2 C5 105.52(13) . .
C7 Si2 C5 104.02(13) . .
Si1 N1 Si2 120.42(11) . .
Si1 N1 Sn1 118.74(10) . .
Si2 N1 Sn1 120.08(10) . .
Si1 C2 H2A 109.5 . .
Si1 C2 H2B 109.5 . .
H2A C2 H2B 109.5 . .
Si1 C2 H2C 109.5 . .
H2A C2 H2C 109.5 . .
H2B C2 H2C 109.5 . .
Si1 C3 H3A 109.5 . .
Si1 C3 H3B 109.5 . .
H3A C3 H3B 109.5 . .
Si1 C3 H3C 109.5 . .
H3A C3 H3C 109.5 . .
H3B C3 H3C 109.5 . .
Si1 C4 H4A 109.5 . .
Si1 C4 H4B 109.5 . .
H4A C4 H4B 109.5 . .
Si1 C4 H4C 109.5 . .
H4A C4 H4C 109.5 . .
H4B C4 H4C 109.5 . .
Si2 C5 H5A 109.5 . .
Si2 C5 H5B 109.5 . .
H5A C5 H5B 109.5 . .
Si2 C5 H5C 109.5 . .
H5A C5 H5C 109.5 . .
H5B C5 H5C 109.5 . .
Si2 C6 H6A 109.5 . .
Si2 C6 H6B 109.5 . .
H6A C6 H6B 109.5 . .
Si2 C6 H6C 109.5 . .
H6A C6 H6C 109.5 . .
H6B C6 H6C 109.5 . .
Si2 C7 H7A 109.5 . .
Si2 C7 H7B 109.5 . .
H7A C7 H7B 109.5 . .
Si2 C7 H7C 109.5 . .
H7A C7 H7C 109.5 . .
H7B C7 H7C 109.5 . .
C12 C11 C16 119.8(2) . .
C12 C11 Te1 120.91(19) . .
C16 C11 Te1 119.2(2) . .
C11 C12 C13 119.6(3) . .
C11 C12 H12 120.2 . .
C13 C12 H12 120.2 . .
C14 C13 C12 120.4(3) . .
C14 C13 H13 119.8 . .
C12 C13 H13 119.8 . .
C13 C14 C15 119.9(3) . .
C13 C14 H14 120 . .
C15 C14 H14 120 . .
C14 C15 C16 120.3(3) . .
C14 C15 H15 119.8 . .
C16 C15 H15 119.8 . .
C15 C16 C11 120.0(3) . .
C15 C16 H16 120 . .
C11 C16 H16 120 . .

loop_
_geom_bond_atom_site_label_1
_geom_bond_atom_site_label_2
_geom_bond_distance
_geom_bond_site_symmetry_2
Sn1 N1 2.0623(19) .
Sn1 N1 2.0624(19) 2
Sn1 Te1 2.7690(2) 2
Sn1 Te1 2.7690(2) .
Te1 C11 2.121(2) .
Si1 N1 1.753(2) .
Si1 C2 1.860(3) .
Si1 C4 1.872(3) .
Si1 C3 1.876(3) .
Si2 N1 1.758(2) .
Si2 C6 1.859(3) .
Si2 C7 1.866(3) .
Si2 C5 1.877(3) .
C2 H2A 0.98 .
C2 H2B 0.98 .
C2 H2C 0.98 .
C3 H3A 0.98 .
C3 H3B 0.98 .
C3 H3C 0.98 .
C4 H4A 0.98 .
C4 H4B 0.98 .
C4 H4C 0.98 .
C5 H5A 0.98 .
C5 H5B 0.98 .
C5 H5C 0.98 .
C6 H6A 0.98 .
C6 H6B 0.98 .
C6 H6C 0.98 .
C7 H7A 0.98 .
C7 H7B 0.98 .
C7 H7C 0.98 .
C11 C12 1.385(4) .
C11 C16 1.390(4) .
C12 C13 1.394(4) .
C12 H12 0.95 .
C13 C14 1.376(5) .
C13 H13 0.95 .
C14 C15 1.379(5) .
C14 H14 0.95 .
C15 C16 1.384(4) .
C15 H15 0.95 .
C16 H16 0.95 .

loop_
_geom_torsion_atom_site_label_1
_geom_torsion_atom_site_label_2
_geom_torsion_atom_site_label_3
_geom_torsion_atom_site_label_4
_geom_torsion
_geom_torsion_site_symmetry_1
N1 Sn1 Te1 C11 -177.44(9) .
N1 Sn1 Te1 C11 -54.77(9) 2
Te1 Sn1 Te1 C11 63.20(7) 2
C2 Si1 N1 Si2 -175.86(13) .
C4 Si1 N1 Si2 66.43(16) .
C3 Si1 N1 Si2 -57.85(16) .
C2 Si1 N1 Sn1 -5.84(16) .
C4 Si1 N1 Sn1 -123.56(13) .
C3 Si1 N1 Sn1 112.16(13) .
C6 Si2 N1 Si1 114.39(15) .
C7 Si2 N1 Si1 -122.60(14) .
C5 Si2 N1 Si1 -4.66(18) .
C6 Si2 N1 Sn1 -55.49(16) .
C7 Si2 N1 Sn1 67.52(15) .
C5 Si2 N1 Sn1 -174.54(12) .
N1 Sn1 N1 Si1 54.52(9) 2
Te1 Sn1 N1 Si1 -65.56(11) 2
Te1 Sn1 N1 Si1 175.89(9) .
N1 Sn1 N1 Si2 -135.43(13) 2
Te1 Sn1 N1 Si2 104.49(10) 2
Te1 Sn1 N1 Si2 -14.06(12) .
Sn1 Te1 C11 C12 -78.9(2) .
Sn1 Te1 C11 C16 105.7(2) .
C16 C11 C12 C13 -2.3(4) .
Te1 C11 C12 C13 -177.7(2) .
C11 C12 C13 C14 1.8(5) .
C12 C13 C14 C15 0.0(5) .
C13 C14 C15 C16 -1.3(5) .
C14 C15 C16 C11 0.8(4) .
C12 C11 C16 C15 1.0(4) .
Te1 C11 C16 C15 176.4(2) .
